data_2208937
loop_
_publ_author_name
'Hartung, Jens'
'Bergstr\"a\&ser, Uwe'
'Greb, Marco'
'Svoboda, Ingrid'
'Fuess, Hartmut'

_publ_section_title
;<i>cis</i>-5-Bromo-2,2,6-trimethyl-<i>trans</i>-6-phenyltetrahydropyran-3-carboxylic
 acid
;
_journal_coeditor_code LH2031
_journal_issue 5
_journal_name_full 'Acta Crystallographica Section E'
_journal_page_first o1920
_journal_page_last o1922
_journal_paper_doi 10.1107/S1600536806012621
_journal_volume 62
_journal_year 2006
_chemical_formula_iupac 'C15 H19 Br O3'
_chemical_formula_moiety 'C15 H19 Br O3'
_chemical_formula_sum 'C15 H19 Br O3'
_chemical_formula_weight 327.21
_chemical_name_systematic
;
cis-5-Bromo-2,2,6-trimethyl-trans-6-phenyltetrahydropyran-3-carboxylic acid
;
_space_group_IT_number 14
_symmetry_cell_setting monoclinic
_symmetry_space_group_name_Hall '-P 2yn'
_symmetry_space_group_name_H-M 'P 1 21/n 1'
_atom_sites_solution_hydrogens geom
_atom_sites_solution_primary direct
_atom_sites_solution_secondary difmap
_audit_creation_method SHELXL97
_cell_angle_alpha 90.00
_cell_angle_beta 103.620(10)
_cell_angle_gamma 90.00
_cell_formula_units_Z 4
_cell_length_a 9.955(2)
_cell_length_b 9.875(3)
_cell_length_c 15.896(2)
_cell_measurement_reflns_used 25
_cell_measurement_temperature 303(2)
_cell_measurement_theta_max 13.59
_cell_measurement_theta_min 2.73
_cell_volume 1518.7(6)
_computing_cell_refinement 'CAD-4 Diffractometer Control Software'
_computing_data_collection
;
CAD-4 Diffractometer Control Software (Enraf--Nonius, 1993)
;
_computing_data_reduction 'CAD-4 Diffractometer Control Software'
_computing_molecular_graphics
;
PLATON2002 (Spek, 2003) and ORTEP-3 (Farrugia, 1997,
2005)
;
_computing_publication_material SHELXL97
_computing_structure_refinement 'SHELXL97 (Sheldrick, 1997)'
_computing_structure_solution 'SHELXS97 (Sheldrick, 1997)'
_diffrn_ambient_temperature 303(2)
_diffrn_measured_fraction_theta_full 0.999
_diffrn_measured_fraction_theta_max 0.999
_diffrn_measurement_device_type 'Enraf--Nonius CAD-4'
_diffrn_measurement_method \w/2\q
_diffrn_radiation_monochromator graphite
_diffrn_radiation_source 'fine-focus sealed tube'
_diffrn_radiation_type MoK\a
_diffrn_radiation_wavelength 0.71093
_diffrn_reflns_av_R_equivalents 0.2520
_diffrn_reflns_av_sigmaI/netI 0.2494
_diffrn_reflns_limit_h_max 2
_diffrn_reflns_limit_h_min -12
_diffrn_reflns_limit_k_max 0
_diffrn_reflns_limit_k_min -12
_diffrn_reflns_limit_l_max 19
_diffrn_reflns_limit_l_min -19
_diffrn_reflns_number 3621
_diffrn_reflns_theta_full 25.99
_diffrn_reflns_theta_max 25.99
_diffrn_reflns_theta_min 2.45
_diffrn_standards_decay_% 10.0
_diffrn_standards_interval_time 120
_diffrn_standards_number 3
_exptl_absorpt_coefficient_mu 2.708
_exptl_absorpt_correction_T_max 0.8765
_exptl_absorpt_correction_T_min 0.2206
_exptl_absorpt_correction_type psi-scan
_exptl_absorpt_process_details '(North <i>et al.</i>,  1968)'
_exptl_crystal_colour colourless
_exptl_crystal_density_diffrn 1.431
_exptl_crystal_density_method 'not measured'
_exptl_crystal_description plate
_exptl_crystal_F_000 672
_exptl_crystal_size_max 0.80
_exptl_crystal_size_mid 0.32
_exptl_crystal_size_min 0.05
_refine_diff_density_max 0.830
_refine_diff_density_min -0.565
_refine_ls_extinction_method none
_refine_ls_goodness_of_fit_ref 0.962
_refine_ls_hydrogen_treatment constr
_refine_ls_matrix_type full
_refine_ls_number_parameters 169
_refine_ls_number_reflns 2977
_refine_ls_number_restraints 6
_refine_ls_restrained_S_all 0.962
_refine_ls_R_factor_all 0.2521
_refine_ls_R_factor_gt 0.0691
_refine_ls_shift/su_max 0.004
_refine_ls_shift/su_mean 0.000
_refine_ls_structure_factor_coef Fsqd
_refine_ls_weighting_details 'calc w = 1/[\s^2^(Fo^2^)+(0.0855P)^2^+2.55P] where P=(Fo^2^+2Fc^2^)/3'
_refine_ls_weighting_scheme calc
_refine_ls_wR_factor_gt 0.1659
_refine_ls_wR_factor_ref 0.2169
_reflns_number_gt 1024
_reflns_number_total 2977
_reflns_threshold_expression I>2\s(I)
_cod_data_source_file lh2031.cif
_cod_data_source_block I
_cod_depositor_comments
;
The following automatic conversions were performed:
'_symmetry_cell_setting' value 'Monoclinic' changed to 'monoclinic'
according to '/home/saulius/struct/CIF-dictionaries/cif_core.dic'
dictionary named 'cif_core.dic' version 2.4.1 from 2010-06-29.

Automatic conversion script
Id: cif_fix_enum 1527 2010-12-29 10:47:43Z saulius 

The following automatic conversions were performed:

'_symmetry_cell_setting' value 'Monoclinic' changed to 'monoclinic'
according to /home/saulius/struct/CIF-dictionaries/cif_core.dic
dictionary named 'cif_core.dic' version 2.4.1 from 2010-06-29.

Automatic conversion script
Id: cif_fix_values 1715 2011-07-08 13:25:40Z adriana 
;
_cod_original_sg_symbol_H-M 'P 21/n'
_cod_database_code 2208937
_cod_database_fobs_code 2208937

loop_
_symmetry_equiv_pos_as_xyz
'x, y, z'
'-x+1/2, y+1/2, -z+1/2'
'-x, -y, -z'
'x-1/2, -y-1/2, z-1/2'

loop_
_atom_site_type_symbol
_atom_site_label
_atom_site_fract_x
_atom_site_fract_y
_atom_site_fract_z
_atom_site_U_iso_or_equiv
_atom_site_adp_type
_atom_site_calc_flag
_atom_site_refinement_flags
_atom_site_occupancy
Br Br1 0.38978(10) 0.14319(13) 0.33663(7) 0.0822(5) Uani d . 1
O O1 0.0929(5) -0.1055(6) 0.4028(4) 0.0577(17) Uani d . 1
O O3 0.4929(7) -0.3429(7) 0.4850(5) 0.095(2) Uani d . 1
O O2 0.3307(7) -0.4851(8) 0.4237(5) 0.105 Uani d U 1
H H2 0.3889 -0.5390 0.4492 0.158 Uiso calc R 1
C C8 0.0492(8) 0.1009(11) 0.3311(6) 0.059(3) Uani d . 1
C C6 0.1613(8) 0.0203(10) 0.3927(5) 0.054(2) Uani d . 1
C C2 0.1678(8) -0.2259(10) 0.4405(6) 0.058(3) Uani d . 1
C C4 0.3706(8) -0.1259(11) 0.3934(6) 0.067(3) Uani d . 1
H H4A 0.4407 -0.1452 0.3618 0.080 Uiso calc R 1
H H4B 0.4164 -0.0972 0.4514 0.080 Uiso calc R 1
C C12 0.0457(10) 0.2421(13) 0.3306(7) 0.078(3) Uani d . 1
H H12 0.1143 0.2903 0.3687 0.093 Uiso calc R 1
C C11 0.3787(9) -0.3606(11) 0.4385(6) 0.071(3) Uani d U 1
C C7 0.2106(9) 0.0939(10) 0.4799(6) 0.066(3) Uani d . 1
H H7A 0.2899 0.0481 0.5142 0.099 Uiso calc R 1
H H7B 0.1377 0.0938 0.5102 0.099 Uiso calc R 1
H H7C 0.2348 0.1855 0.4698 0.099 Uiso calc R 1
C C3 0.2867(9) -0.2491(11) 0.3974(6) 0.068(3) Uani d . 1
H H3 0.2461 -0.2766 0.3376 0.082 Uiso calc R 1
C C9 0.0553(9) -0.3306(11) 0.4200(7) 0.084(3) Uani d . 1
H H9A -0.0160 -0.3079 0.4491 0.126 Uiso calc R 1
H H9B 0.0929 -0.4178 0.4393 0.126 Uiso calc R 1
H H9C 0.0171 -0.3330 0.3587 0.126 Uiso calc R 1
C C16 -0.0516(10) 0.0380(13) 0.2717(6) 0.086(3) Uani d . 1
H H16 -0.0510 -0.0561 0.2689 0.103 Uiso calc R 1
C C5 0.2761(7) -0.0152(10) 0.3483(5) 0.061(3) Uani d . 1
H H5 0.2326 -0.0473 0.2899 0.073 Uiso calc R 1
C C10 0.2195(9) -0.2174(12) 0.5400(6) 0.080(3) Uani d . 1
H H10A 0.3057 -0.1694 0.5543 0.120 Uiso calc R 1
H H10B 0.2324 -0.3072 0.5637 0.120 Uiso calc R 1
H H10C 0.1524 -0.1704 0.5637 0.120 Uiso calc R 1
C C14 -0.1573(11) 0.2484(16) 0.2184(8) 0.092(4) Uani d . 1
H H14 -0.2266 0.2982 0.1820 0.110 Uiso calc R 1
C C13 -0.0568(11) 0.3102(12) 0.2752(7) 0.078(3) Uani d . 1
H H13 -0.0566 0.4043 0.2771 0.094 Uiso calc R 1
C C15 -0.1566(11) 0.1088(15) 0.2145(8) 0.098(4) Uani d . 1
H H15 -0.2245 0.0627 0.1746 0.118 Uiso calc R 1

loop_
_atom_site_aniso_label
_atom_site_aniso_U_11
_atom_site_aniso_U_22
_atom_site_aniso_U_33
_atom_site_aniso_U_12
_atom_site_aniso_U_13
_atom_site_aniso_U_23
Br1 0.0662(6) 0.1083(10) 0.0694(7) -0.0119(7) 0.0106(4) 0.0101(8)
O1 0.052(3) 0.058(5) 0.065(4) 0.002(3) 0.015(3) 0.002(3)
O3 0.076(4) 0.064(6) 0.122(6) 0.017(4) -0.026(4) -0.012(4)
O2 0.078 0.067 0.145 0.011 -0.025 -0.023
C8 0.039(5) 0.074(9) 0.067(6) -0.006(5) 0.017(4) 0.006(6)
C6 0.067(6) 0.056(7) 0.037(5) -0.002(5) 0.010(4) -0.009(5)
C2 0.044(5) 0.062(7) 0.068(6) 0.019(5) 0.011(4) 0.003(6)
C4 0.057(5) 0.090(9) 0.055(6) 0.015(6) 0.017(4) -0.016(6)
C12 0.077(7) 0.081(10) 0.073(7) 0.005(7) 0.012(6) -0.006(7)
C11 0.054(5) 0.068(8) 0.085(7) 0.019(6) 0.007(5) -0.019(7)
C7 0.081(6) 0.059(7) 0.055(6) 0.001(5) 0.013(4) -0.004(5)
C3 0.067(6) 0.074(9) 0.056(6) 0.011(6) 0.000(4) -0.006(6)
C9 0.067(6) 0.070(9) 0.107(8) 0.000(6) 0.006(5) 0.008(7)
C16 0.079(7) 0.088(9) 0.081(7) 0.014(7) -0.001(6) 0.024(7)
C5 0.035(4) 0.092(9) 0.055(5) 0.002(5) 0.011(4) -0.006(5)
C10 0.078(6) 0.095(9) 0.072(7) 0.005(6) 0.027(5) 0.012(7)
C14 0.065(7) 0.108(12) 0.101(9) 0.007(7) 0.015(6) 0.038(9)
C13 0.079(7) 0.062(9) 0.097(8) 0.015(6) 0.029(7) 0.023(7)
C15 0.082(8) 0.096(12) 0.100(9) -0.003(7) -0.011(6) 0.010(8)

loop_
_atom_type_symbol
_atom_type_description
_atom_type_scat_dispersion_real
_atom_type_scat_dispersion_imag
_atom_type_scat_source
C C 0.0033 0.0016 'International Tables Vol C Tables 4.2.6.8 and 6.1.1.4'
H H 0.0000 0.0000 'International Tables Vol C Tables 4.2.6.8 and 6.1.1.4'
O O 0.0106 0.0060 'International Tables Vol C Tables 4.2.6.8 and 6.1.1.4'
Br Br -0.2901 2.4595 'International Tables Vol C Tables 4.2.6.8 and 6.1.1.4'

loop_
_geom_angle_atom_site_label_1
_geom_angle_atom_site_label_2
_geom_angle_atom_site_label_3
_geom_angle
_geom_angle_publ_flag
C6 O1 C2 122.6(6) yes
C11 O2 H2 109.5 ?
C16 C8 C12 116.2(9) ?
C16 C8 C6 121.2(10) ?
C12 C8 C6 122.6(9) ?
O1 C6 C5 106.2(7) yes
O1 C6 C8 103.2(6) ?
C5 C6 C8 109.8(7) ?
O1 C6 C7 111.4(7) ?
C5 C6 C7 114.4(7) ?
C8 C6 C7 111.2(8) ?
O1 C2 C9 100.9(6) ?
O1 C2 C3 108.4(7) yes
C9 C2 C3 114.8(9) ?
O1 C2 C10 113.1(8) ?
C9 C2 C10 108.1(8) ?
C3 C2 C10 111.2(7) ?
C3 C4 C5 108.7(7) yes
C3 C4 H4A 110.0 ?
C5 C4 H4A 110.0 ?
C3 C4 H4B 110.0 ?
C5 C4 H4B 110.0 ?
H4A C4 H4B 108.3 ?
C13 C12 C8 120.8(10) ?
C13 C12 H12 119.6 ?
C8 C12 H12 119.6 ?
O3 C11 O2 119.3(9) yes
O3 C11 C3 123.7(10) ?
O2 C11 C3 117.0(8) ?
C6 C7 H7A 109.5 ?
C6 C7 H7B 109.5 ?
H7A C7 H7B 109.5 ?
C6 C7 H7C 109.5 ?
H7A C7 H7C 109.5 ?
H7B C7 H7C 109.5 ?
C11 C3 C4 109.4(8) ?
C11 C3 C2 112.4(8) ?
C4 C3 C2 113.7(8) yes
C11 C3 H3 107.0 ?
C4 C3 H3 107.0 ?
C2 C3 H3 107.0 ?
C2 C9 H9A 109.5 ?
C2 C9 H9B 109.5 ?
H9A C9 H9B 109.5 ?
C2 C9 H9C 109.5 ?
H9A C9 H9C 109.5 ?
H9B C9 H9C 109.5 ?
C8 C16 C15 122.7(12) ?
C8 C16 H16 118.7 ?
C15 C16 H16 118.7 ?
C4 C5 C6 113.6(7) ?
C4 C5 Br1 108.2(5) ?
C6 C5 Br1 111.9(7) ?
C4 C5 H5 107.6 ?
C6 C5 H5 107.6 ?
Br1 C5 H5 107.6 ?
C2 C10 H10A 109.5 ?
C2 C10 H10B 109.5 ?
H10A C10 H10B 109.5 ?
C2 C10 H10C 109.5 ?
H10A C10 H10C 109.5 ?
H10B C10 H10C 109.5 ?
C13 C14 C15 118.6(11) ?
C13 C14 H14 120.7 ?
C15 C14 H14 120.7 ?
C14 C13 C12 123.0(12) ?
C14 C13 H13 118.5 ?
C12 C13 H13 118.5 ?
C14 C15 C16 118.7(11) ?
C14 C15 H15 120.6 ?
C16 C15 H15 120.6 ?

loop_
_geom_bond_atom_site_label_1
_geom_bond_atom_site_label_2
_geom_bond_distance
_geom_bond_publ_flag
Br1 C5 1.965(9) yes
O1 C6 1.444(10) yes
O1 C2 1.455(10) yes
O3 C11 1.214(10) yes
O2 C11 1.320(11) yes
O2 H2 0.8200 ?
C8 C16 1.355(13) ?
C8 C12 1.395(14) ?
C8 C6 1.525(12) ?
C6 C5 1.518(10) yes
C6 C7 1.539(11) ?
C2 C9 1.502(13) ?
C2 C3 1.518(11) yes
C2 C10 1.546(12) ?
C4 C3 1.486(13) yes
C4 C5 1.508(12) yes
C4 H4A 0.9700 ?
C4 H4B 0.9700 ?
C12 C13 1.358(14) ?
C12 H12 0.9300 ?
C11 C3 1.481(13) ?
C7 H7A 0.9600 ?
C7 H7B 0.9600 ?
C7 H7C 0.9600 ?
C3 H3 0.9800 ?
C9 H9A 0.9600 ?
C9 H9B 0.9600 ?
C9 H9C 0.9600 ?
C16 C15 1.401(14) ?
C16 H16 0.9300 ?
C5 H5 0.9800 ?
C10 H10A 0.9600 ?
C10 H10B 0.9600 ?
C10 H10C 0.9600 ?
C14 C13 1.327(15) ?
C14 C15 1.380(16) ?
C14 H14 0.9300 ?
C13 H13 0.9300 ?
C15 H15 0.9300 ?

loop_
_geom_hbond_atom_site_label_D
_geom_hbond_atom_site_label_H
_geom_hbond_atom_site_label_A
_geom_hbond_site_symmetry_A
_geom_hbond_distance_DH
_geom_hbond_distance_HA
_geom_hbond_distance_DA
_geom_hbond_angle_DHA
O2 H2 O3 3_646 0.82 1.81 2.622(10) 174

loop_
_geom_torsion_atom_site_label_1
_geom_torsion_atom_site_label_2
_geom_torsion_atom_site_label_3
_geom_torsion_atom_site_label_4
_geom_torsion
_geom_torsion_publ_flag
C2 O1 C6 C5 50.3(9) yes
C2 O1 C6 C8 165.8(7) ?
C2 O1 C6 C7 -74.8(9) ?
C16 C8 C6 O1 -29.3(10) ?
C12 C8 C6 O1 152.3(8) ?
C16 C8 C6 C5 83.6(10) ?
C12 C8 C6 C5 -94.8(10) ?
C16 C8 C6 C7 -148.8(8) ?
C12 C8 C6 C7 32.8(11) ?
C6 O1 C2 C9 -169.5(7) ?
C6 O1 C2 C3 -48.5(10) yes
C6 O1 C2 C10 75.3(9) ?
C16 C8 C12 C13 2.2(14) ?
C6 C8 C12 C13 -179.3(8) ?
O3 C11 C3 C4 21.4(14) ?
O2 C11 C3 C4 -159.7(8) ?
O3 C11 C3 C2 -105.9(11) ?
O2 C11 C3 C2 73.0(12) ?
C5 C4 C3 C11 177.8(7) ?
C5 C4 C3 C2 -55.7(10) yes
O1 C2 C3 C11 173.5(8) ?
C9 C2 C3 C11 -74.6(11) ?
C10 C2 C3 C11 48.6(12) ?
O1 C2 C3 C4 48.5(10) yes
C9 C2 C3 C4 160.5(8) ?
C10 C2 C3 C4 -76.4(10) ?
C12 C8 C16 C15 -1.9(15) ?
C6 C8 C16 C15 179.6(9) ?
C3 C4 C5 C6 58.7(10) yes
C3 C4 C5 Br1 -176.3(6) ?
O1 C6 C5 C4 -53.0(9) yes
C8 C6 C5 C4 -163.9(8) ?
C7 C6 C5 C4 70.3(10) ?
O1 C6 C5 Br1 -175.9(5) ?
C8 C6 C5 Br1 73.2(8) ?
C7 C6 C5 Br1 -52.6(9) ?
C15 C14 C13 C12 -1.0(17) ?
C8 C12 C13 C14 -0.8(16) ?
C13 C14 C15 C16 1.3(18) ?
C8 C16 C15 C14 0.2(17) ?
